data_4089186
loop_
_publ_author_name
'Xing, Junyang'
'Sun, Hongjian'
'Xue, Benjing'
'Li, Xiaoyan'
'Fuhr, Olaf'
'Fenske, Dieter'

_publ_section_title
;
 Formation of 2-Azaallyl Cobalt(I) Complexes by Csp3--H Bond Activation
;
_journal_issue 5
_journal_name_full Organometallics
_journal_page_first 975
_journal_paper_doi 10.1021/acs.organomet.6b00884
_journal_volume 36
_journal_year 2017
_chemical_formula_moiety 'C32 H38 Cl Co N P3'
_chemical_formula_sum 'C32 H38 Cl Co N P3'
_chemical_formula_weight 623.92
_space_group_crystal_system triclinic
_space_group_IT_number 2
_space_group_name_Hall '-P 1'
_space_group_name_H-M_alt 'P -1'
_atom_sites_solution_hydrogens geom
_atom_sites_solution_primary direct
_audit_creation_date 2016-02-29
_audit_creation_method
;
Olex2 1.2
(compiled 2014.09.19 svn.r3010 for OlexSys, GUI svn.r4874)
;
_cell_angle_alpha 89.813(3)
_cell_angle_beta 80.316(3)
_cell_angle_gamma 69.325(3)
_cell_formula_units_Z 2
_cell_length_a 8.5606(3)
_cell_length_b 9.7857(4)
_cell_length_c 19.9625(8)
_cell_measurement_reflns_used 20623
_cell_measurement_temperature 150.15
_cell_measurement_theta_max 65.95
_cell_measurement_theta_min 2.25
_cell_volume 1539.44(11)
_computing_molecular_graphics 'Olex2 (Dolomanov et al., 2009)'
_computing_publication_material 'Olex2 (Dolomanov et al., 2009)'
_computing_structure_refinement 'ShelXL (Sheldrick, 2008)'
_computing_structure_solution 'ShelXS (Sheldrick, 2008)'
_diffrn_ambient_temperature 150.15
_diffrn_detector Pilatus300K
_diffrn_detector_area_resol_mean 5.81
_diffrn_detector_type DECTRIS
_diffrn_measured_fraction_theta_full 0.890
_diffrn_measured_fraction_theta_max 0.948
_diffrn_measurement_device '4-circle goniometer'
_diffrn_measurement_device_type 'Stoe StadiVari'
_diffrn_measurement_method 'rotation method'
_diffrn_radiation_collimation '2.5 mm diameter, monocapillary'
_diffrn_radiation_monochromator 'secondary plane graphite'
_diffrn_radiation_polarisn_norm 0
_diffrn_radiation_probe x-ray
_diffrn_radiation_type CuK\a
_diffrn_radiation_wavelength 1.54186
_diffrn_reflns_av_R_equivalents 0.0457
_diffrn_reflns_av_unetI/netI 0.0380
_diffrn_reflns_Laue_measured_fraction_full 0.890
_diffrn_reflns_Laue_measured_fraction_max 0.948
_diffrn_reflns_limit_h_max 9
_diffrn_reflns_limit_h_min -5
_diffrn_reflns_limit_k_max 11
_diffrn_reflns_limit_k_min -11
_diffrn_reflns_limit_l_max 23
_diffrn_reflns_limit_l_min -23
_diffrn_reflns_number 12022
_diffrn_reflns_point_group_measured_fraction_full 0.890
_diffrn_reflns_point_group_measured_fraction_max 0.948
_diffrn_reflns_theta_full 67.686
_diffrn_reflns_theta_max 65.039
_diffrn_reflns_theta_min 4.502
_diffrn_source 'Cu Genix 3D'
_diffrn_source_current 1.000
_diffrn_source_power 0.050
_diffrn_source_target Cu
_diffrn_source_type 'microfocus sealed X-ray tube'
_diffrn_source_voltage 50
_exptl_absorpt_coefficient_mu 6.802
_exptl_absorpt_correction_T_max 0.1033
_exptl_absorpt_correction_T_min 0.0099
_exptl_absorpt_correction_type integration
_exptl_crystal_colour brown
_exptl_crystal_colour_primary brown
_exptl_crystal_density_diffrn 1.346
_exptl_crystal_description needle
_exptl_crystal_F_000 652
_exptl_crystal_size_max 0.18
_exptl_crystal_size_mid 0.05
_exptl_crystal_size_min 0.04
_refine_diff_density_max 0.996
_refine_diff_density_min -0.316
_refine_diff_density_rms 0.116
_refine_ls_extinction_method none
_refine_ls_goodness_of_fit_ref 1.031
_refine_ls_hydrogen_treatment constr
_refine_ls_matrix_type full
_refine_ls_number_parameters 349
_refine_ls_number_reflns 4966
_refine_ls_number_restraints 0
_refine_ls_restrained_S_all 1.031
_refine_ls_R_factor_all 0.0730
_refine_ls_R_factor_gt 0.0688
_refine_ls_shift/su_max 0.000
_refine_ls_shift/su_mean 0.000
_refine_ls_structure_factor_coef Fsqd
_refine_ls_weighting_details 'w=1/[\s^2^(Fo^2^)+(0.1396P)^2^] where P=(Fo^2^+2Fc^2^)/3'
_refine_ls_weighting_scheme calc
_refine_ls_wR_factor_gt 0.1696
_refine_ls_wR_factor_ref 0.1766
_reflns_Friedel_coverage 0.000
_reflns_number_gt 4363
_reflns_number_total 4966
_reflns_threshold_expression 'I > 2\s(I)'
_cod_data_source_file om6b00884_si_002.cif
_cod_data_source_block sun14
_cod_database_code 4089186
_shelxl_version_number 2013-4
_shelx_space_group_comment
;
The symmetry employed for this shelxl refinement is uniquely defined
by the following loop, which should always be used as a source of
symmetry information in preference to the above space-group names.
They are only intended as comments.
;
_olex2_refinement_description
;
1. Fixed Uiso
 At 1.2 times of:
  All C(H) groups
 At 1.5 times of:
  All C(H,H,H) groups
2.a Ternary CH refined with riding coordinates:
 C19(H19), C20(H20)
2.b Aromatic/amide H refined with riding coordinates:
 C2(H2), C3(H3), C4(H4), C5(H5), C6(H6), C8(H8), C9(H9), C10(H10), C11(H11),
 C12(H12), C14(H14), C15(H15), C16(H16), C17(H17), C22(H22), C23(H23), C25(H25),
  C26(H26)
2.c Idealised Me refined as rotating group:
 C27(H27A,H27B,H27C), C28(H28A,H28B,H28C), C29(H29A,H29B,H29C), C30(H30A,H30B,
 H30C), C31(H31A,H31B,H31C), C32(H32A,H32B,H32C)
;
_olex2_submission_special_instructions 'No special instructions were received'

loop_
_space_group_symop_operation_xyz
'x, y, z'
'-x, -y, -z'

loop_
_atom_site_label
_atom_site_type_symbol
_atom_site_fract_x
_atom_site_fract_y
_atom_site_fract_z
_atom_site_U_iso_or_equiv
_atom_site_adp_type
_atom_site_occupancy
_atom_site_site_symmetry_order
_atom_site_calc_flag
_atom_site_refinement_flags_posn
Co1 Co 0.38755(7) 0.31191(6) 0.29645(3) 0.0539(2) Uani 1 1 d .
Cl1 Cl -0.05804(12) 0.13619(10) 0.62384(5) 0.0675(3) Uani 1 1 d .
P1 P 0.39793(11) 0.24353(9) 0.19148(5) 0.0559(3) Uani 1 1 d .
P2 P 0.51288(12) 0.10370(10) 0.33923(5) 0.0586(3) Uani 1 1 d .
P3 P 0.58025(12) 0.41280(11) 0.29492(5) 0.0615(3) Uani 1 1 d .
N1 N 0.1420(4) 0.4096(3) 0.32484(16) 0.0591(7) Uani 1 1 d .
C1 C 0.3617(5) 0.0779(4) 0.1656(2) 0.0591(8) Uani 1 1 d .
C2 C 0.2432(5) 0.0392(4) 0.2097(2) 0.0623(8) Uani 1 1 d .
H2 H 0.1902 0.0946 0.2517 0.075 Uiso 1 1 calc R
C3 C 0.2006(5) -0.0803(5) 0.1933(2) 0.0676(9) Uani 1 1 d .
H3 H 0.1196 -0.1058 0.2242 0.081 Uiso 1 1 calc R
C4 C 0.2755(6) -0.1610(5) 0.1326(2) 0.0702(10) Uani 1 1 d .
H4 H 0.2471 -0.2427 0.1216 0.084 Uiso 1 1 calc R
C5 C 0.3922(7) -0.1223(5) 0.0878(2) 0.0777(11) Uani 1 1 d .
H5 H 0.4435 -0.1772 0.0456 0.093 Uiso 1 1 calc R
C6 C 0.4351(6) -0.0043(5) 0.1038(2) 0.0705(10) Uani 1 1 d .
H6 H 0.5155 0.0211 0.0725 0.085 Uiso 1 1 calc R
C7 C 0.5752(5) 0.2432(4) 0.12496(19) 0.0593(8) Uani 1 1 d .
C8 C 0.7316(5) 0.1279(4) 0.1178(2) 0.0647(9) Uani 1 1 d .
H8 H 0.7430 0.0473 0.1456 0.078 Uiso 1 1 calc R
C9 C 0.8691(6) 0.1291(5) 0.0712(2) 0.0717(10) Uani 1 1 d .
H9 H 0.9741 0.0495 0.0672 0.086 Uiso 1 1 calc R
C10 C 0.8558(6) 0.2451(5) 0.0302(2) 0.0713(10) Uani 1 1 d .
H10 H 0.9506 0.2455 -0.0021 0.086 Uiso 1 1 calc R
C11 C 0.7031(5) 0.3604(5) 0.0369(2) 0.0694(10) Uani 1 1 d .
H11 H 0.6931 0.4407 0.0089 0.083 Uiso 1 1 calc R
C12 C 0.5638(5) 0.3606(4) 0.0838(2) 0.0639(9) Uani 1 1 d .
H12 H 0.4598 0.4413 0.0879 0.077 Uiso 1 1 calc R
C13 C 0.2148(5) 0.3865(4) 0.16628(19) 0.0588(8) Uani 1 1 d .
C14 C 0.1467(5) 0.3837(5) 0.1081(2) 0.0684(9) Uani 1 1 d .
H14 H 0.1935 0.3006 0.0767 0.082 Uiso 1 1 calc R
C15 C 0.0089(6) 0.5041(5) 0.0962(2) 0.0733(10) Uani 1 1 d .
H15 H -0.0403 0.5022 0.0571 0.088 Uiso 1 1 calc R
C16 C -0.0560(5) 0.6258(5) 0.1411(2) 0.0696(10) Uani 1 1 d .
H16 H -0.1472 0.7088 0.1319 0.084 Uiso 1 1 calc R
C17 C 0.0095(5) 0.6283(4) 0.1986(2) 0.0653(9) Uani 1 1 d .
H17 H -0.0357 0.7129 0.2290 0.078 Uiso 1 1 calc R
C18 C 0.1434(4) 0.5062(4) 0.2129(2) 0.0590(8) Uani 1 1 d .
C19 C 0.2045(5) 0.4958(4) 0.2792(2) 0.0609(8) Uani 1 1 d .
H19 H 0.2061 0.5887 0.2993 0.073 Uiso 1 1 calc R
C20 C 0.2082(4) 0.4087(4) 0.38304(19) 0.0582(8) Uani 1 1 d .
H20 H 0.2079 0.5072 0.3964 0.070 Uiso 1 1 calc R
C21 C 0.1491(4) 0.3362(4) 0.44161(19) 0.0575(8) Uani 1 1 d .
C22 C 0.0383(5) 0.2614(4) 0.4357(2) 0.0622(8) Uani 1 1 d .
H22 H 0.0064 0.2529 0.3931 0.075 Uiso 1 1 calc R
C23 C -0.0249(5) 0.1999(4) 0.4917(2) 0.0625(9) Uani 1 1 d .
H23 H -0.0997 0.1494 0.4875 0.075 Uiso 1 1 calc R
C24 C 0.0220(4) 0.2128(4) 0.55330(19) 0.0584(8) Uani 1 1 d .
C25 C 0.1296(5) 0.2878(4) 0.5610(2) 0.0614(8) Uani 1 1 d .
H25 H 0.1601 0.2969 0.6039 0.074 Uiso 1 1 calc R
C26 C 0.1913(5) 0.3490(4) 0.5046(2) 0.0614(8) Uani 1 1 d .
H26 H 0.2643 0.4009 0.5093 0.074 Uiso 1 1 calc R
C27 C 0.6097(5) 0.1171(5) 0.4126(2) 0.0681(9) Uani 1 1 d .
H27A H 0.6974 0.1597 0.3993 0.102 Uiso 1 1 calc GR
H27B H 0.6612 0.0193 0.4286 0.102 Uiso 1 1 calc GR
H27C H 0.5226 0.1795 0.4491 0.102 Uiso 1 1 calc GR
C28 C 0.4020(6) -0.0181(5) 0.3717(2) 0.0722(10) Uani 1 1 d .
H28A H 0.3121 0.0319 0.4102 0.108 Uiso 1 1 calc GR
H28B H 0.4824 -0.1065 0.3868 0.108 Uiso 1 1 calc GR
H28C H 0.3518 -0.0452 0.3356 0.108 Uiso 1 1 calc GR
C29 C 0.6908(5) -0.0324(5) 0.2836(2) 0.0691(9) Uani 1 1 d .
H29A H 0.6499 -0.0643 0.2457 0.104 Uiso 1 1 calc GR
H29B H 0.7424 -0.1167 0.3095 0.104 Uiso 1 1 calc GR
H29C H 0.7754 0.0109 0.2657 0.104 Uiso 1 1 calc GR
C30 C 0.5834(6) 0.5007(5) 0.3754(2) 0.0772(11) Uani 1 1 d .
H30A H 0.4756 0.5822 0.3895 0.116 Uiso 1 1 calc GR
H30B H 0.6770 0.5378 0.3692 0.116 Uiso 1 1 calc GR
H30C H 0.5992 0.4292 0.4105 0.116 Uiso 1 1 calc GR
C31 C 0.8063(5) 0.3056(5) 0.2684(3) 0.0762(11) Uani 1 1 d .
H31A H 0.8408 0.2257 0.2988 0.114 Uiso 1 1 calc GR
H31B H 0.8723 0.3688 0.2706 0.114 Uiso 1 1 calc GR
H31C H 0.8266 0.2649 0.2216 0.114 Uiso 1 1 calc GR
C32 C 0.5621(7) 0.5688(5) 0.2418(3) 0.0809(12) Uani 1 1 d .
H32A H 0.5739 0.5374 0.1941 0.121 Uiso 1 1 calc GR
H32B H 0.6517 0.6067 0.2466 0.121 Uiso 1 1 calc GR
H32C H 0.4509 0.6459 0.2564 0.121 Uiso 1 1 calc GR

loop_
_atom_site_aniso_label
_atom_site_aniso_U_11
_atom_site_aniso_U_22
_atom_site_aniso_U_33
_atom_site_aniso_U_23
_atom_site_aniso_U_13
_atom_site_aniso_U_12
Co1 0.0633(3) 0.0410(3) 0.0559(4) -0.0010(2) -0.0097(2) -0.0173(3)
Cl1 0.0800(6) 0.0569(5) 0.0645(5) -0.0010(4) -0.0053(4) -0.0264(4)
P1 0.0673(5) 0.0423(5) 0.0559(5) -0.0020(4) -0.0076(4) -0.0185(4)
P2 0.0658(5) 0.0437(5) 0.0617(5) 0.0005(4) -0.0092(4) -0.0149(4)
P3 0.0723(5) 0.0528(5) 0.0635(6) -0.0002(4) -0.0122(4) -0.0273(4)
N1 0.0598(15) 0.0460(15) 0.0644(18) -0.0050(13) -0.0086(13) -0.0115(12)
C1 0.072(2) 0.0452(18) 0.061(2) -0.0010(15) -0.0121(16) -0.0212(16)
C2 0.070(2) 0.052(2) 0.061(2) -0.0025(16) -0.0078(16) -0.0196(17)
C3 0.081(2) 0.056(2) 0.071(2) 0.0042(18) -0.0104(18) -0.0319(19)
C4 0.098(3) 0.053(2) 0.069(2) 0.0040(19) -0.019(2) -0.036(2)
C5 0.110(3) 0.060(2) 0.066(2) -0.012(2) -0.003(2) -0.038(2)
C6 0.091(3) 0.057(2) 0.064(2) -0.0069(18) -0.0004(19) -0.034(2)
C7 0.073(2) 0.0482(19) 0.0574(19) -0.0040(15) -0.0085(15) -0.0234(16)
C8 0.079(2) 0.050(2) 0.059(2) -0.0009(16) -0.0022(17) -0.0199(18)
C9 0.076(2) 0.064(2) 0.070(2) -0.003(2) -0.0087(18) -0.0192(19)
C10 0.080(2) 0.074(3) 0.063(2) -0.002(2) -0.0043(18) -0.035(2)
C11 0.086(2) 0.060(2) 0.067(2) 0.0057(19) -0.0128(19) -0.033(2)
C12 0.076(2) 0.050(2) 0.067(2) 0.0020(17) -0.0125(17) -0.0246(17)
C13 0.0695(19) 0.0488(19) 0.0574(19) 0.0051(16) -0.0098(15) -0.0210(16)
C14 0.081(2) 0.058(2) 0.069(2) 0.0008(18) -0.0184(19) -0.0264(19)
C15 0.082(2) 0.076(3) 0.071(2) 0.016(2) -0.023(2) -0.036(2)
C16 0.069(2) 0.057(2) 0.081(3) 0.016(2) -0.0135(18) -0.0190(18)
C17 0.072(2) 0.050(2) 0.071(2) 0.0068(18) -0.0062(18) -0.0212(17)
C18 0.0662(19) 0.0458(18) 0.065(2) 0.0049(16) -0.0068(16) -0.0219(15)
C19 0.071(2) 0.0472(19) 0.062(2) -0.0048(16) -0.0055(16) -0.0202(16)
C20 0.0621(18) 0.0451(18) 0.063(2) -0.0045(15) -0.0126(15) -0.0127(15)
C21 0.0611(17) 0.0421(17) 0.061(2) -0.0053(15) -0.0044(14) -0.0115(14)
C22 0.0653(19) 0.054(2) 0.063(2) -0.0042(17) -0.0090(16) -0.0172(16)
C23 0.0644(19) 0.0498(19) 0.070(2) -0.0052(17) -0.0071(16) -0.0182(16)
C24 0.0633(18) 0.0440(18) 0.061(2) -0.0032(15) -0.0042(15) -0.0134(15)
C25 0.0686(19) 0.0487(19) 0.063(2) -0.0018(16) -0.0112(16) -0.0163(16)
C26 0.0671(19) 0.0465(19) 0.068(2) -0.0056(17) -0.0129(17) -0.0162(16)
C27 0.073(2) 0.057(2) 0.065(2) -0.0005(18) -0.0104(17) -0.0127(18)
C28 0.079(2) 0.050(2) 0.083(3) 0.0105(19) -0.009(2) -0.0203(18)
C29 0.079(2) 0.053(2) 0.065(2) -0.0021(18) -0.0084(18) -0.0127(18)
C30 0.096(3) 0.069(3) 0.077(3) -0.004(2) -0.017(2) -0.042(2)
C31 0.072(2) 0.075(3) 0.085(3) -0.008(2) -0.010(2) -0.033(2)
C32 0.103(3) 0.070(3) 0.084(3) 0.012(2) -0.020(2) -0.048(2)

loop_
_atom_type_symbol
_atom_type_description
_atom_type_scat_dispersion_real
_atom_type_scat_dispersion_imag
_atom_type_scat_source
C C 0.0181 0.0091 'International Tables Vol C Tables 4.2.6.8 and 6.1.1.4'
H H 0.0000 0.0000 'International Tables Vol C Tables 4.2.6.8 and 6.1.1.4'
N N 0.0311 0.0180 'International Tables Vol C Tables 4.2.6.8 and 6.1.1.4'
Cl Cl 0.3639 0.7018 'International Tables Vol C Tables 4.2.6.8 and 6.1.1.4'
P P 0.2955 0.4335 'International Tables Vol C Tables 4.2.6.8 and 6.1.1.4'
Co Co -2.3653 3.6143 'International Tables Vol C Tables 4.2.6.8 and 6.1.1.4'

loop_
_exptl_crystal_face_index_h
_exptl_crystal_face_index_k
_exptl_crystal_face_index_l
_exptl_crystal_face_perp_dist
6 1 1 0.4810
30 20 11 0.4564
4 3 6 0.4647
4 -5 10 0.5873
12 -15 2 0.6823
20 -17 -30 0.6722
14 2 -15 0.5215
30 21 -26 0.4663
16 30 3 0.5869
7 15 30 0.6577
-1 0 30 0.5011
-9 -17 30 0.7014
-15 -2 -5 0.4597
-30 -21 -13 0.4313
-13 -2 -30 0.5070
-17 20 -30 0.7712
-22 13 30 0.5896
-25 -2 30 0.5006
-6 -4 5 0.4814
-7 -15 -1 0.7215
-9 -16 -30 0.5549
0 0 -1 0.5049
9 17 -30 0.6359

loop_
_geom_angle_atom_site_label_1
_geom_angle_atom_site_label_2
_geom_angle_atom_site_label_3
_geom_angle
P1 Co1 P2 102.13(4)
P1 Co1 P3 106.96(4)
P2 Co1 P3 100.14(4)
N1 Co1 P1 100.06(10)
N1 Co1 P2 118.50(10)
N1 Co1 P3 126.28(10)
N1 Co1 C19 41.61(14)
N1 Co1 C20 39.61(13)
C19 Co1 P1 85.51(11)
C19 Co1 P2 160.09(12)
C19 Co1 P3 95.03(11)
C19 Co1 C20 66.53(15)
C20 Co1 P1 139.35(10)
C20 Co1 P2 97.00(11)
C20 Co1 P3 104.44(10)
C1 P1 Co1 124.47(13)
C7 P1 Co1 120.05(12)
C7 P1 C1 101.95(17)
C13 P1 Co1 103.41(12)
C13 P1 C1 100.44(17)
C13 P1 C7 102.80(17)
C27 P2 Co1 115.18(14)
C27 P2 C29 101.2(2)
C28 P2 Co1 122.90(14)
C28 P2 C27 99.3(2)
C28 P2 C29 97.4(2)
C29 P2 Co1 117.10(15)
C30 P3 Co1 116.63(15)
C31 P3 Co1 121.09(15)
C31 P3 C30 100.5(2)
C31 P3 C32 99.8(2)
C32 P3 Co1 116.90(16)
C32 P3 C30 98.0(2)
C19 N1 Co1 70.7(2)
C20 N1 Co1 75.02(19)
C20 N1 C19 107.3(3)
C2 C1 P1 116.4(3)
C2 C1 C6 118.1(3)
C6 C1 P1 125.4(3)
C1 C2 C3 120.8(4)
C4 C3 C2 120.3(4)
C3 C4 C5 119.4(4)
C4 C5 C6 120.6(4)
C5 C6 C1 120.8(4)
C8 C7 P1 120.1(3)
C12 C7 P1 122.0(3)
C12 C7 C8 117.7(4)
C9 C8 C7 121.3(4)
C8 C9 C10 120.5(4)
C11 C10 C9 119.1(4)
C10 C11 C12 120.9(4)
C11 C12 C7 120.5(4)
C14 C13 P1 127.0(3)
C18 C13 P1 112.8(3)
C18 C13 C14 120.2(4)
C13 C14 C15 119.3(4)
C16 C15 C14 120.1(4)
C17 C16 C15 120.6(4)
C16 C17 C18 120.2(4)
C13 C18 C17 119.4(4)
C13 C18 C19 118.3(3)
C17 C18 C19 122.2(3)
N1 C19 Co1 67.6(2)
N1 C19 C18 113.4(3)
C18 C19 Co1 118.9(3)
N1 C20 Co1 65.37(19)
N1 C20 C21 117.9(3)
C21 C20 Co1 128.0(3)
C22 C21 C20 120.5(3)
C26 C21 C20 120.9(3)
C26 C21 C22 118.5(4)
C23 C22 C21 120.6(4)
C24 C23 C22 119.2(3)
C23 C24 Cl1 119.3(3)
C23 C24 C25 121.6(4)
C25 C24 Cl1 119.1(3)
C26 C25 C24 118.4(4)
C21 C26 C25 121.6(3)

loop_
_geom_bond_atom_site_label_1
_geom_bond_atom_site_label_2
_geom_bond_distance
Co1 P1 2.1797(10)
Co1 P2 2.1875(11)
Co1 P3 2.1977(10)
Co1 N1 1.959(3)
Co1 C19 2.000(4)
Co1 C20 2.082(4)
Cl1 C24 1.746(4)
P1 C1 1.845(4)
P1 C7 1.840(4)
P1 C13 1.839(4)
P2 C27 1.826(4)
P2 C28 1.825(4)
P2 C29 1.826(4)
P3 C30 1.833(4)
P3 C31 1.830(5)
P3 C32 1.832(5)
N1 C19 1.406(5)
N1 C20 1.374(5)
C1 C2 1.385(6)
C1 C6 1.397(6)
C2 C3 1.397(5)
C3 C4 1.375(6)
C4 C5 1.380(6)
C5 C6 1.382(6)
C7 C8 1.398(6)
C7 C12 1.395(6)
C8 C9 1.376(6)
C9 C10 1.380(6)
C10 C11 1.379(7)
C11 C12 1.386(6)
C13 C14 1.388(6)
C13 C18 1.387(5)
C14 C15 1.396(6)
C15 C16 1.380(7)
C16 C17 1.363(6)
C17 C18 1.401(5)
C18 C19 1.492(6)
C20 C21 1.475(6)
C21 C22 1.407(5)
C21 C26 1.382(6)
C22 C23 1.387(6)
C23 C24 1.376(6)
C24 C25 1.391(5)
C25 C26 1.388(6)

loop_
_geom_torsion_atom_site_label_1
_geom_torsion_atom_site_label_2
_geom_torsion_atom_site_label_3
_geom_torsion_atom_site_label_4
_geom_torsion
Co1 P1 C1 C2 34.4(3)
Co1 P1 C1 C6 -150.1(3)
Co1 P1 C7 C8 79.7(3)
Co1 P1 C7 C12 -95.5(3)
Co1 P1 C13 C14 -168.7(3)
Co1 P1 C13 C18 11.1(3)
Co1 N1 C19 C18 113.0(3)
Co1 N1 C20 C21 -121.6(3)
Co1 C20 C21 C22 -74.7(4)
Co1 C20 C21 C26 109.9(4)
Cl1 C24 C25 C26 -179.6(3)
P1 C1 C2 C3 176.9(3)
P1 C1 C6 C5 -176.4(4)
P1 C7 C8 C9 -176.1(3)
P1 C7 C12 C11 176.2(3)
P1 C13 C14 C15 -178.5(3)
P1 C13 C18 C17 175.9(3)
P1 C13 C18 C19 -8.4(4)
N1 C20 C21 C22 4.6(5)
N1 C20 C21 C26 -170.7(3)
C1 P1 C7 C8 -62.6(3)
C1 P1 C7 C12 122.3(3)
C1 P1 C13 C14 -39.2(4)
C1 P1 C13 C18 140.6(3)
C1 C2 C3 C4 -0.4(6)
C2 C1 C6 C5 -0.9(6)
C2 C3 C4 C5 -0.5(7)
C3 C4 C5 C6 0.6(7)
C4 C5 C6 C1 0.1(7)
C6 C1 C2 C3 1.1(6)
C7 P1 C1 C2 174.4(3)
C7 P1 C1 C6 -10.1(4)
C7 P1 C13 C14 65.7(4)
C7 P1 C13 C18 -114.5(3)
C7 C8 C9 C10 0.1(6)
C8 C7 C12 C11 1.0(6)
C8 C9 C10 C11 0.4(6)
C9 C10 C11 C12 -0.2(6)
C10 C11 C12 C7 -0.5(6)
C12 C7 C8 C9 -0.7(6)
C13 P1 C1 C2 -80.0(3)
C13 P1 C1 C6 95.5(4)
C13 P1 C7 C8 -166.3(3)
C13 P1 C7 C12 18.5(3)
C13 C14 C15 C16 1.5(6)
C13 C18 C19 Co1 0.9(4)
C13 C18 C19 N1 -75.5(4)
C14 C13 C18 C17 -4.3(5)
C14 C13 C18 C19 171.4(3)
C14 C15 C16 C17 -2.2(6)
C15 C16 C17 C18 -0.4(6)
C16 C17 C18 C13 3.7(5)
C16 C17 C18 C19 -171.9(4)
C17 C18 C19 Co1 176.5(3)
C17 C18 C19 N1 100.1(4)
C18 C13 C14 C15 1.7(6)
C19 N1 C20 Co1 -63.8(2)
C19 N1 C20 C21 174.5(3)
C20 N1 C19 Co1 66.7(2)
C20 N1 C19 C18 179.7(3)
C20 C21 C22 C23 -176.5(3)
C20 C21 C26 C25 176.6(3)
C21 C22 C23 C24 0.0(6)
C22 C21 C26 C25 1.2(5)
C22 C23 C24 Cl1 179.7(3)
C22 C23 C24 C25 0.8(6)
C23 C24 C25 C26 -0.7(6)
C24 C25 C26 C21 -0.3(6)
C26 C21 C22 C23 -1.0(5)
